data_7130519
loop_
_publ_author_name
'Kaniewska-Laskowska, Kinga'
'Klimsiak, Katarzyna'
'Szynkiewicz, Natalia'
'Chojnacki, Jaros\/law'
'Grubba, Rafa\/l'

_publ_section_title
;
 Phosphinoborinium cation: a synthon for cationic B-P bond systems
;
_journal_name_full 'Chemical Communications'
_journal_paper_doi 10.1039/D2CC02933B
_journal_year 2022
_chemical_formula_moiety 'C16 Al F36 O4 -, C35 H46 B N O P +'
_chemical_formula_sum 'C51 H46 Al B F36 N O5 P'
_chemical_formula_weight 1505.65
_space_group_crystal_system triclinic
_space_group_IT_number 2
_space_group_name_Hall '-P 1'
_space_group_name_H-M_alt 'P -1'
_atom_sites_solution_hydrogens geom
_atom_sites_solution_primary dual
_atom_sites_solution_secondary difmap
_audit_creation_date 2022-07-08
_audit_creation_method
;
Olex2 1.2
(compiled 2018.05.29 svn.r3508 for OlexSys, GUI svn.r5506)
;
_audit_update_record
;
2022-07-08 deposited with the CCDC.	2022-08-12 downloaded from the CCDC.
;
_cell_angle_alpha 108.554(5)
_cell_angle_beta 92.179(6)
_cell_angle_gamma 107.303(6)
_cell_formula_units_Z 2
_cell_length_a 12.7439(9)
_cell_length_b 15.5369(12)
_cell_length_c 16.9795(12)
_cell_measurement_reflns_used 21596
_cell_measurement_temperature 120(2)
_cell_measurement_theta_max 28.71
_cell_measurement_theta_min 2.25
_cell_volume 3010.1(4)
_computing_cell_refinement 'X-Area Recipe 1.34.0.0 (STOE, 2019)'
_computing_data_collection 'X-Area WinXpose 2.0.22.0 (STOE, 2016)'
_computing_data_reduction 'X-Area Integrate 1.77.0.0 (STOE, 2019) X-Area X-Red32 1.65.0.0 (STOE, 2018)'
_computing_molecular_graphics 'Olex2 (Dolomanov et al., 2009)'
_computing_publication_material 'Olex2 (Dolomanov et al., 2009)'
_computing_structure_refinement 'ShelXL (Sheldrick, 2015)'
_computing_structure_solution 'ShelXT (Sheldrick, 2015)'
_diffrn_ambient_temperature 120.0
_diffrn_detector_area_resol_mean 6.67
_diffrn_measured_fraction_theta_full 0.994
_diffrn_measured_fraction_theta_max 0.994
_diffrn_measurement_device_type 'STOE IPDS 2T'
_diffrn_measurement_method 'rotation method, \w scans'
_diffrn_radiation_type MoK\a
_diffrn_radiation_wavelength 0.71073
_diffrn_reflns_av_R_equivalents 0.0485
_diffrn_reflns_av_unetI/netI 0.0611
_diffrn_reflns_Laue_measured_fraction_full 0.994
_diffrn_reflns_Laue_measured_fraction_max 0.994
_diffrn_reflns_limit_h_max 15
_diffrn_reflns_limit_h_min -15
_diffrn_reflns_limit_k_max 19
_diffrn_reflns_limit_k_min -16
_diffrn_reflns_limit_l_max 20
_diffrn_reflns_limit_l_min -20
_diffrn_reflns_number 23915
_diffrn_reflns_point_group_measured_fraction_full 0.994
_diffrn_reflns_point_group_measured_fraction_max 0.994
_diffrn_reflns_theta_full 25.242
_diffrn_reflns_theta_max 26.000
_diffrn_reflns_theta_min 2.266
_diffrn_source 'GeniX Mo, 0.05 x 0.05 mm2 microfocus'
_exptl_absorpt_coefficient_mu 0.219
_exptl_absorpt_correction_type none
_exptl_crystal_colour colourless
_exptl_crystal_colour_primary colourless
_exptl_crystal_density_diffrn 1.661
_exptl_crystal_density_method 'not measured'
_exptl_crystal_description prism
_exptl_crystal_F_000 1512
_exptl_crystal_size_max 0.24
_exptl_crystal_size_mid 0.16
_exptl_crystal_size_min 0.13
_refine_diff_density_max 0.698
_refine_diff_density_min -0.361
_refine_diff_density_rms 0.077
_refine_ls_extinction_coef 0.0054(9)
_refine_ls_extinction_expression Fc^*^=kFc[1+0.001xFc^2^\l^3^/sin(2\q)]^-1/4^
_refine_ls_extinction_method 'SHELXL-2018/3 (Sheldrick 2018)'
_refine_ls_goodness_of_fit_ref 1.034
_refine_ls_hydrogen_treatment constr
_refine_ls_matrix_type full
_refine_ls_number_parameters 869
_refine_ls_number_reflns 11775
_refine_ls_number_restraints 0
_refine_ls_restrained_S_all 1.034
_refine_ls_R_factor_all 0.1165
_refine_ls_R_factor_gt 0.0686
_refine_ls_shift/su_max 0.000
_refine_ls_shift/su_mean 0.000
_refine_ls_structure_factor_coef Fsqd
_refine_ls_weighting_details 'w=1/[\s^2^(Fo^2^)+(0.1040P)^2^+2.1988P] where P=(Fo^2^+2Fc^2^)/3'
_refine_ls_weighting_scheme calc
_refine_ls_wR_factor_gt 0.1768
_refine_ls_wR_factor_ref 0.2064
_reflns_Friedel_coverage 0.000
_reflns_number_gt 7045
_reflns_number_total 11775
_reflns_threshold_expression 'I > 2\s(I)'
_cod_data_source_file d2cc02933b2.cif
_cod_data_source_block D
_cod_database_code 7130519
_shelx_shelxl_version_number 2018/3
_shelx_space_group_comment
;
The symmetry employed for this shelxl refinement is uniquely defined
by the following loop, which should always be used as a source of
symmetry information in preference to the above space-group names.
They are only intended as comments.
;
_shelx_estimated_absorpt_t_max 0.972
_shelx_estimated_absorpt_t_min 0.949
_olex2_refinement_description
;
1. Fixed Uiso
 At 1.2 times of:
  All C(H) groups, All C(H,H) groups
 At 1.5 times of:
  All C(H,H,H) groups
2.a Ternary CH refined with riding coordinates:
 C14(H14), C20(H20)
2.b Secondary CH2 refined with riding coordinates:
 C15(H15A,H15B), C16(H16A,H16B), C17(H17A,H17B), C18(H18A,H18B), C19(H19A,
 H19B), C21(H21A,H21B), C22(H22A,H22B), C23(H23A,H23B), C24(H24A,H24B),
 C25(H25A,H25B)
2.c Aromatic/amide H refined with riding coordinates:
 C3(H3), C4(H4), C5(H5), C6(H6), C7(H7), C9(H9), C10(H10), C11(H11), C12(H12),
 C13(H13), C31(H31), C32(H32), C33(H33), C34(H34), C35(H35)
2.d Idealised Me refined as rotating group:
 C27(H27A,H27B,H27C), C28(H28A,H28B,H28C), C29(H29A,H29B,H29C)
;
_olex2_submission_special_instructions 'No special instructions were received'

loop_
_space_group_symop_operation_xyz
'x, y, z'
'-x, -y, -z'

loop_
_atom_site_label
_atom_site_type_symbol
_atom_site_fract_x
_atom_site_fract_y
_atom_site_fract_z
_atom_site_U_iso_or_equiv
_atom_site_adp_type
_atom_site_occupancy
_atom_site_site_symmetry_order
_atom_site_calc_flag
_atom_site_refinement_flags_posn
_atom_site_refinement_flags_adp
_atom_site_refinement_flags_occupancy
_atom_site_disorder_assembly
_atom_site_disorder_group
P1 P 0.38892(9) 0.24785(7) 0.68749(7) 0.0413(3) Uani 1 1 d . . . . .
O1 O 0.5046(3) 0.14465(19) 0.64847(17) 0.0469(7) Uani 1 1 d . . . . .
N1 N 0.5725(3) 0.2299(2) 0.8009(2) 0.0385(8) Uani 1 1 d . . . . .
C1 C 0.4258(4) 0.1586(3) 0.5925(3) 0.0446(10) Uani 1 1 d . . . . .
C2 C 0.4892(4) 0.2074(3) 0.5369(3) 0.0446(10) Uani 1 1 d . . . . .
C3 C 0.4499(4) 0.1829(3) 0.4523(3) 0.0488(11) Uani 1 1 d . . . . .
H3 H 0.382399 0.131663 0.427809 0.059 Uiso 1 1 calc R . . . .
C4 C 0.5072(4) 0.2317(3) 0.4028(3) 0.0553(12) Uani 1 1 d . . . . .
H4 H 0.478767 0.214240 0.345364 0.066 Uiso 1 1 calc R . . . .
C5 C 0.6064(4) 0.3061(3) 0.4385(3) 0.0584(13) Uani 1 1 d . . . . .
H5 H 0.646696 0.340166 0.405645 0.070 Uiso 1 1 calc R . . . .
C6 C 0.6458(4) 0.3302(3) 0.5223(3) 0.0543(12) Uani 1 1 d . . . . .
H6 H 0.713497 0.381379 0.546739 0.065 Uiso 1 1 calc R . . . .
C7 C 0.5894(4) 0.2818(3) 0.5712(3) 0.0497(11) Uani 1 1 d . . . . .
H7 H 0.618814 0.299084 0.628365 0.060 Uiso 1 1 calc R . . . .
C8 C 0.3332(4) 0.0658(3) 0.5489(2) 0.0424(10) Uani 1 1 d . . . . .
C9 C 0.2375(4) 0.0666(3) 0.5084(3) 0.0469(11) Uani 1 1 d . . . . .
H9 H 0.231268 0.125594 0.507214 0.056 Uiso 1 1 calc R . . . .
C10 C 0.1503(4) -0.0184(3) 0.4695(3) 0.0539(12) Uani 1 1 d . . . . .
H10 H 0.084893 -0.017361 0.441454 0.065 Uiso 1 1 calc R . . . .
C11 C 0.1586(5) -0.1038(3) 0.4715(3) 0.0601(14) Uani 1 1 d . . . . .
H11 H 0.098507 -0.161705 0.445473 0.072 Uiso 1 1 calc R . . . .
C12 C 0.2528(5) -0.1057(3) 0.5106(3) 0.0597(14) Uani 1 1 d . . . . .
H12 H 0.258233 -0.165262 0.511046 0.072 Uiso 1 1 calc R . . . .
C13 C 0.3411(4) -0.0215(3) 0.5499(3) 0.0516(11) Uani 1 1 d . . . . .
H13 H 0.406296 -0.023365 0.577323 0.062 Uiso 1 1 calc R . . . .
C14 C 0.6571(3) 0.1814(3) 0.8061(3) 0.0421(10) Uani 1 1 d . . . . .
H14 H 0.694301 0.208878 0.865747 0.050 Uiso 1 1 calc R . . . .
C15 C 0.7465(4) 0.2035(3) 0.7528(3) 0.0489(11) Uani 1 1 d . . . . .
H15A H 0.780537 0.273984 0.768609 0.059 Uiso 1 1 calc R . . . .
H15B H 0.713126 0.177161 0.692906 0.059 Uiso 1 1 calc R . . . .
C16 C 0.8359(4) 0.1596(3) 0.7649(3) 0.0579(12) Uani 1 1 d . . . . .
H16A H 0.890749 0.170544 0.726424 0.069 Uiso 1 1 calc R . . . .
H16B H 0.875355 0.192027 0.823195 0.069 Uiso 1 1 calc R . . . .
C17 C 0.7866(5) 0.0530(3) 0.7481(3) 0.0613(13) Uani 1 1 d . . . . .
H17A H 0.845782 0.028528 0.761820 0.074 Uiso 1 1 calc R . . . .
H17B H 0.757320 0.019443 0.687615 0.074 Uiso 1 1 calc R . . . .
C18 C 0.6938(4) 0.0303(3) 0.7992(3) 0.0552(12) Uani 1 1 d . . . . .
H18A H 0.724997 0.055953 0.859527 0.066 Uiso 1 1 calc R . . . .
H18B H 0.659757 -0.040256 0.782691 0.066 Uiso 1 1 calc R . . . .
C19 C 0.6036(4) 0.0741(3) 0.7860(3) 0.0482(11) Uani 1 1 d . . . . .
H19A H 0.566299 0.043575 0.727075 0.058 Uiso 1 1 calc R . . . .
H19B H 0.546982 0.062247 0.823086 0.058 Uiso 1 1 calc R . . . .
C20 C 0.5623(3) 0.3010(3) 0.8799(3) 0.0412(9) Uani 1 1 d . . . . .
H20 H 0.506861 0.329571 0.865428 0.049 Uiso 1 1 calc R . . . .
C21 C 0.6720(3) 0.3840(3) 0.9189(3) 0.0436(10) Uani 1 1 d . . . . .
H21A H 0.730022 0.358401 0.932500 0.052 Uiso 1 1 calc R . . . .
H21B H 0.697047 0.416491 0.878091 0.052 Uiso 1 1 calc R . . . .
C22 C 0.6552(4) 0.4563(3) 0.9988(3) 0.0486(11) Uani 1 1 d . . . . .
H22A H 0.726720 0.508206 1.024594 0.058 Uiso 1 1 calc R . . . .
H22B H 0.601501 0.485518 0.984341 0.058 Uiso 1 1 calc R . . . .
C23 C 0.6126(4) 0.4080(3) 1.0614(3) 0.0529(12) Uani 1 1 d . . . . .
H23A H 0.601560 0.455924 1.112158 0.063 Uiso 1 1 calc R . . . .
H23B H 0.668244 0.381999 1.078442 0.063 Uiso 1 1 calc R . . . .
C24 C 0.5024(4) 0.3263(3) 1.0230(3) 0.0496(11) Uani 1 1 d . . . . .
H24A H 0.445011 0.352916 1.009973 0.060 Uiso 1 1 calc R . . . .
H24B H 0.477156 0.294125 1.063975 0.060 Uiso 1 1 calc R . . . .
C25 C 0.5167(4) 0.2529(3) 0.9424(3) 0.0452(10) Uani 1 1 d . . . . .
H25A H 0.568194 0.221428 0.956497 0.054 Uiso 1 1 calc R . . . .
H25B H 0.444064 0.202706 0.916530 0.054 Uiso 1 1 calc R . . . .
C26 C 0.2532(4) 0.2146(3) 0.7246(3) 0.0452(10) Uani 1 1 d . . . . .
C27 C 0.2247(4) 0.1138(3) 0.7305(3) 0.0545(12) Uani 1 1 d . . . . .
H27A H 0.208696 0.065814 0.673864 0.082 Uiso 1 1 calc GR . . . .
H27B H 0.159383 0.101432 0.759077 0.082 Uiso 1 1 calc GR . . . .
H27C H 0.287842 0.109875 0.762310 0.082 Uiso 1 1 calc GR . . . .
C28 C 0.1599(4) 0.2232(3) 0.6717(3) 0.0505(11) Uani 1 1 d . . . . .
H28A H 0.180503 0.288443 0.669885 0.076 Uiso 1 1 calc GR . . . .
H28B H 0.091535 0.209726 0.696824 0.076 Uiso 1 1 calc GR . . . .
H28C H 0.147687 0.176954 0.614593 0.076 Uiso 1 1 calc GR . . . .
C29 C 0.2691(4) 0.2891(3) 0.8151(3) 0.0534(12) Uani 1 1 d . . . . .
H29A H 0.322766 0.280288 0.852211 0.080 Uiso 1 1 calc GR . . . .
H29B H 0.197679 0.279199 0.836540 0.080 Uiso 1 1 calc GR . . . .
H29C H 0.296652 0.354314 0.813403 0.080 Uiso 1 1 calc GR . . . .
C30 C 0.4253(3) 0.3670(3) 0.6821(3) 0.0414(10) Uani 1 1 d . . . . .
C31 C 0.3775(4) 0.3817(3) 0.6140(3) 0.0471(11) Uani 1 1 d . . . . .
H31 H 0.324344 0.329578 0.571353 0.057 Uiso 1 1 calc R . . . .
C32 C 0.4080(4) 0.4718(3) 0.6095(3) 0.0536(12) Uani 1 1 d . . . . .
H32 H 0.375928 0.482388 0.563467 0.064 Uiso 1 1 calc R . . . .
C33 C 0.4855(4) 0.5480(3) 0.6717(3) 0.0547(12) Uani 1 1 d . . . . .
H33 H 0.505232 0.610620 0.668476 0.066 Uiso 1 1 calc R . . . .
C34 C 0.5338(4) 0.5337(3) 0.7375(3) 0.0552(12) Uani 1 1 d . . . . .
H34 H 0.588331 0.585858 0.779175 0.066 Uiso 1 1 calc R . . . .
C35 C 0.5026(4) 0.4422(3) 0.7434(3) 0.0503(11) Uani 1 1 d . . . . .
H35 H 0.534705 0.432049 0.789650 0.060 Uiso 1 1 calc R . . . .
B1 B 0.5068(4) 0.2084(3) 0.7277(3) 0.0430(11) Uani 1 1 d . . . . .
Al1 Al 0.97343(10) 0.28748(7) 0.20973(7) 0.0358(3) Uani 1 1 d . . . . .
F1 F 1.2072(2) 0.41269(19) 0.33598(18) 0.0639(8) Uani 1 1 d . . . . .
F2 F 1.2442(2) 0.2816(2) 0.28273(18) 0.0735(9) Uani 1 1 d . . . . .
F3 F 1.2826(2) 0.3584(2) 0.41675(17) 0.0665(8) Uani 1 1 d . . . . .
F4 F 1.0690(3) 0.12039(19) 0.26079(18) 0.0703(8) Uani 1 1 d . . . . .
F5 F 1.1811(3) 0.1651(2) 0.3758(2) 0.0775(9) Uani 1 1 d . . . . .
F6 F 1.0019(3) 0.1256(2) 0.3774(2) 0.0766(9) Uani 1 1 d . . . . .
F7 F 1.1003(3) 0.41539(19) 0.47193(19) 0.0791(9) Uani 1 1 d . . . . .
F8 F 1.1198(3) 0.2948(2) 0.50463(17) 0.0739(9) Uani 1 1 d . . . . .
F9 F 0.9604(2) 0.2895(2) 0.45375(17) 0.0670(8) Uani 1 1 d . . . . .
F10 F 1.2209(2) 0.39541(17) 0.14350(16) 0.0587(7) Uani 1 1 d . . . . .
F11 F 1.2362(2) 0.33584(18) 0.01350(17) 0.0617(7) Uani 1 1 d . . . . .
F12 F 1.0942(3) 0.3818(2) 0.04835(18) 0.0651(8) Uani 1 1 d . . . . .
F13 F 1.2776(2) 0.2363(2) 0.11650(19) 0.0664(8) Uani 1 1 d . . . . .
F14 F 1.1406(3) 0.10388(19) 0.0848(2) 0.0849(11) Uani 1 1 d . . . . .
F15 F 1.2116(3) 0.1525(2) -0.01268(19) 0.0795(10) Uani 1 1 d . . . . .
F16 F 1.0450(3) 0.1974(3) -0.07799(18) 0.0940(12) Uani 1 1 d . . . . .
F17 F 0.9223(2) 0.2177(3) 0.00423(19) 0.0826(10) Uani 1 1 d . . . . .
F18 F 0.9711(3) 0.0918(2) -0.0234(2) 0.0950(13) Uani 1 1 d . . . . .
F19 F 0.7603(2) 0.22437(18) 0.32245(16) 0.0631(8) Uani 1 1 d . . . . .
F20 F 0.8087(2) 0.09869(18) 0.27920(17) 0.0623(7) Uani 1 1 d . . . . .
F21 F 0.6360(2) 0.08522(19) 0.26676(18) 0.0687(8) Uani 1 1 d . . . . .
F22 F 0.6533(3) 0.2030(2) 0.0846(2) 0.0836(10) Uani 1 1 d . . . . .
F23 F 0.6126(2) 0.2326(2) 0.2096(2) 0.0797(10) Uani 1 1 d . . . . .
F24 F 0.5507(2) 0.0886(2) 0.1199(2) 0.0773(9) Uani 1 1 d . . . . .
F25 F 0.7356(3) 0.0535(2) 0.03327(17) 0.0766(10) Uani 1 1 d . . . . .
F26 F 0.8577(2) 0.05469(17) 0.12453(19) 0.0662(8) Uani 1 1 d . . . . .
F27 F 0.6845(2) -0.02082(16) 0.11989(18) 0.0656(8) Uani 1 1 d . . . . .
F28 F 0.8930(2) 0.44327(19) 0.10282(16) 0.0602(7) Uani 1 1 d . . . . .
F29 F 1.0487(2) 0.55719(18) 0.14616(17) 0.0603(7) Uani 1 1 d . . . . .
F30 F 0.8988(3) 0.5824(2) 0.18577(19) 0.0706(8) Uani 1 1 d . . . . .
F31 F 0.7728(2) 0.42177(18) 0.22844(17) 0.0592(7) Uani 1 1 d . . . . .
F32 F 0.8508(2) 0.55220(17) 0.33319(17) 0.0598(7) Uani 1 1 d . . . . .
F33 F 0.8649(2) 0.41853(16) 0.33538(16) 0.0542(7) Uani 1 1 d . . . . .
F34 F 1.0594(2) 0.65342(16) 0.32483(18) 0.0660(8) Uani 1 1 d . . . . .
F35 F 1.1651(2) 0.56782(17) 0.28515(17) 0.0571(7) Uani 1 1 d . . . . .
F36 F 1.0684(2) 0.55112(18) 0.38352(16) 0.0610(7) Uani 1 1 d . . . . .
O2 O 1.0101(2) 0.27602(19) 0.30398(17) 0.0434(7) Uani 1 1 d . . . . .
O3 O 1.0550(2) 0.24220(18) 0.14031(17) 0.0443(7) Uani 1 1 d . . . . .
O4 O 0.8333(2) 0.22784(18) 0.17840(17) 0.0424(7) Uani 1 1 d . . . . .
O5 O 0.9990(2) 0.40475(17) 0.21704(18) 0.0425(7) Uani 1 1 d . . . . .
C36 C 1.0892(4) 0.2744(3) 0.3578(3) 0.0460(10) Uani 1 1 d . . . . .
C37 C 1.2071(4) 0.3343(4) 0.3498(3) 0.0582(13) Uani 1 1 d . . . . .
C38 C 1.0844(5) 0.1696(4) 0.3427(3) 0.0632(13) Uani 1 1 d . . . . .
C39 C 1.0659(5) 0.3190(4) 0.4486(3) 0.0651(14) Uani 1 1 d . . . . .
C40 C 1.0993(4) 0.2381(3) 0.0687(3) 0.0483(11) Uani 1 1 d . . . . .
C41 C 1.1642(4) 0.3391(3) 0.0692(3) 0.0547(13) Uani 1 1 d . . . . .
C42 C 1.0090(5) 0.1838(4) -0.0082(3) 0.0721(17) Uani 1 1 d . . . . .
C43 C 1.1841(5) 0.1815(3) 0.0649(3) 0.0634(15) Uani 1 1 d . . . . .
C44 C 0.7443(3) 0.1515(3) 0.1740(3) 0.0435(10) Uani 1 1 d . . . . .
C45 C 0.7365(4) 0.1395(3) 0.2617(3) 0.0538(12) Uani 1 1 d . . . . .
C46 C 0.6381(4) 0.1686(4) 0.1467(4) 0.0637(14) Uani 1 1 d . . . . .
C47 C 0.7552(4) 0.0576(3) 0.1120(3) 0.0557(13) Uani 1 1 d . . . . .
C48 C 0.9707(3) 0.4861(3) 0.2448(3) 0.0430(10) Uani 1 1 d . . . . .
C49 C 0.9530(4) 0.5176(3) 0.1688(3) 0.0539(12) Uani 1 1 d . . . . .
C50 C 0.8631(4) 0.4692(3) 0.2858(3) 0.0495(11) Uani 1 1 d . . . . .
C51 C 1.0663(4) 0.5654(3) 0.3103(3) 0.0522(12) Uani 1 1 d . . . . .

loop_
_atom_site_aniso_label
_atom_site_aniso_U_11
_atom_site_aniso_U_22
_atom_site_aniso_U_33
_atom_site_aniso_U_23
_atom_site_aniso_U_13
_atom_site_aniso_U_12
P1 0.0493(6) 0.0267(5) 0.0398(6) 0.0076(4) 0.0038(5) 0.0053(4)
O1 0.0603(18) 0.0339(14) 0.0419(16) 0.0078(12) 0.0043(14) 0.0150(13)
N1 0.0425(19) 0.0280(16) 0.0386(18) 0.0110(14) 0.0023(15) 0.0035(14)
C1 0.055(3) 0.032(2) 0.042(2) 0.0085(17) 0.0024(19) 0.0119(18)
C2 0.049(2) 0.030(2) 0.046(2) 0.0051(17) 0.0050(19) 0.0090(18)
C3 0.054(3) 0.038(2) 0.045(2) 0.0107(19) 0.010(2) 0.0059(19)
C4 0.067(3) 0.041(2) 0.050(3) 0.014(2) 0.016(2) 0.008(2)
C5 0.064(3) 0.039(2) 0.071(3) 0.024(2) 0.020(3) 0.008(2)
C6 0.046(3) 0.044(2) 0.065(3) 0.018(2) 0.008(2) 0.004(2)
C7 0.044(2) 0.040(2) 0.056(3) 0.013(2) 0.002(2) 0.0047(19)
C8 0.058(3) 0.0266(19) 0.036(2) 0.0083(16) 0.0077(19) 0.0074(18)
C9 0.063(3) 0.031(2) 0.041(2) 0.0123(17) 0.013(2) 0.0070(19)
C10 0.062(3) 0.041(2) 0.047(2) 0.0138(19) 0.010(2) 0.000(2)
C11 0.079(4) 0.032(2) 0.047(3) 0.0068(19) 0.011(3) -0.008(2)
C12 0.096(4) 0.026(2) 0.046(3) 0.0061(18) 0.014(3) 0.010(2)
C13 0.072(3) 0.036(2) 0.044(2) 0.0122(19) 0.010(2) 0.015(2)
C14 0.050(2) 0.0304(19) 0.039(2) 0.0110(16) 0.0020(18) 0.0042(17)
C15 0.053(3) 0.038(2) 0.050(2) 0.0151(19) 0.007(2) 0.0061(19)
C16 0.059(3) 0.055(3) 0.056(3) 0.018(2) 0.013(2) 0.014(2)
C17 0.076(3) 0.052(3) 0.056(3) 0.013(2) 0.010(3) 0.027(3)
C18 0.066(3) 0.037(2) 0.063(3) 0.020(2) 0.008(2) 0.017(2)
C19 0.058(3) 0.032(2) 0.052(3) 0.0174(19) 0.011(2) 0.0078(19)
C20 0.042(2) 0.0297(19) 0.045(2) 0.0140(17) 0.0034(18) 0.0011(16)
C21 0.047(2) 0.0285(19) 0.045(2) 0.0128(17) 0.0052(19) -0.0017(17)
C22 0.055(3) 0.0276(19) 0.050(2) 0.0077(18) 0.006(2) 0.0007(18)
C23 0.063(3) 0.035(2) 0.047(2) 0.0070(19) 0.009(2) 0.004(2)
C24 0.050(3) 0.044(2) 0.050(2) 0.016(2) 0.013(2) 0.007(2)
C25 0.046(2) 0.032(2) 0.050(2) 0.0169(18) 0.0044(19) -0.0003(18)
C26 0.053(3) 0.0274(19) 0.048(2) 0.0121(17) 0.004(2) 0.0047(18)
C27 0.067(3) 0.038(2) 0.058(3) 0.021(2) 0.013(2) 0.012(2)
C28 0.057(3) 0.040(2) 0.051(3) 0.0154(19) 0.009(2) 0.011(2)
C29 0.056(3) 0.044(2) 0.050(3) 0.012(2) 0.011(2) 0.007(2)
C30 0.045(2) 0.0310(19) 0.042(2) 0.0071(17) 0.0092(18) 0.0086(17)
C31 0.053(3) 0.033(2) 0.045(2) 0.0079(18) 0.000(2) 0.0049(19)
C32 0.059(3) 0.039(2) 0.060(3) 0.020(2) 0.003(2) 0.009(2)
C33 0.062(3) 0.033(2) 0.061(3) 0.018(2) 0.006(2) 0.003(2)
C34 0.060(3) 0.033(2) 0.054(3) 0.010(2) 0.002(2) -0.004(2)
C35 0.058(3) 0.035(2) 0.047(2) 0.0153(19) 0.002(2) 0.001(2)
B1 0.046(3) 0.027(2) 0.050(3) 0.012(2) 0.005(2) 0.0059(19)
Al1 0.0429(7) 0.0204(5) 0.0362(6) 0.0087(4) 0.0071(5) 0.0001(5)
F1 0.0603(17) 0.0471(15) 0.0773(19) 0.0298(14) 0.0058(14) -0.0008(12)
F2 0.0609(18) 0.093(2) 0.0633(18) 0.0254(16) 0.0145(14) 0.0223(16)
F3 0.0564(16) 0.0707(19) 0.0575(16) 0.0175(14) -0.0062(13) 0.0062(14)
F4 0.096(2) 0.0442(15) 0.0635(18) 0.0075(13) 0.0031(16) 0.0251(15)
F5 0.092(2) 0.0617(18) 0.084(2) 0.0282(16) -0.0043(18) 0.0307(17)
F6 0.092(2) 0.0529(17) 0.083(2) 0.0399(15) 0.0090(17) 0.0032(15)
F7 0.106(2) 0.0432(16) 0.0662(18) 0.0006(13) 0.0068(17) 0.0129(16)
F8 0.083(2) 0.087(2) 0.0496(16) 0.0297(15) 0.0018(15) 0.0182(17)
F9 0.0668(19) 0.0735(19) 0.0549(16) 0.0237(14) 0.0199(14) 0.0115(15)
F10 0.0599(16) 0.0337(12) 0.0595(16) 0.0072(11) 0.0036(13) -0.0073(11)
F11 0.0622(16) 0.0513(15) 0.0712(17) 0.0289(13) 0.0290(14) 0.0073(12)
F12 0.0749(19) 0.0633(17) 0.0722(18) 0.0386(15) 0.0263(15) 0.0256(15)
F13 0.0627(18) 0.0627(17) 0.0748(19) 0.0246(15) 0.0233(15) 0.0193(15)
F14 0.111(3) 0.0367(14) 0.114(3) 0.0301(16) 0.058(2) 0.0258(15)
F15 0.097(2) 0.0513(16) 0.076(2) 0.0053(14) 0.0442(18) 0.0179(16)
F16 0.075(2) 0.127(3) 0.0483(17) 0.0201(18) 0.0142(15) -0.003(2)
F17 0.0497(17) 0.124(3) 0.0601(18) 0.0319(18) 0.0068(14) 0.0078(18)
F18 0.093(2) 0.0514(17) 0.076(2) -0.0161(15) 0.0256(18) -0.0279(16)
F19 0.0697(18) 0.0436(14) 0.0579(16) 0.0090(12) 0.0219(14) 0.0006(12)
F20 0.0727(19) 0.0438(14) 0.0663(17) 0.0294(13) 0.0059(14) 0.0025(13)
F21 0.0637(17) 0.0532(16) 0.0698(18) 0.0237(14) 0.0202(14) -0.0120(13)
F22 0.0668(19) 0.075(2) 0.105(2) 0.0608(19) -0.0195(17) -0.0108(16)
F23 0.0591(18) 0.0527(17) 0.127(3) 0.0308(18) 0.0219(18) 0.0168(14)
F24 0.0498(16) 0.0590(17) 0.110(2) 0.0432(17) -0.0092(16) -0.0139(13)
F25 0.090(2) 0.0562(17) 0.0476(16) 0.0058(13) 0.0074(15) -0.0134(15)
F26 0.0676(19) 0.0348(13) 0.084(2) 0.0109(13) 0.0226(15) 0.0090(12)
F27 0.0744(18) 0.0257(12) 0.0742(18) 0.0104(12) 0.0170(15) -0.0091(12)
F28 0.0614(16) 0.0560(16) 0.0553(15) 0.0167(13) 0.0037(13) 0.0115(13)
F29 0.0691(17) 0.0431(14) 0.0674(17) 0.0283(13) 0.0194(14) 0.0053(12)
F30 0.090(2) 0.0574(17) 0.082(2) 0.0339(15) 0.0240(17) 0.0379(16)
F31 0.0460(14) 0.0506(15) 0.0686(17) 0.0144(13) 0.0079(13) 0.0047(12)
F32 0.0686(17) 0.0382(13) 0.0684(17) 0.0137(12) 0.0246(14) 0.0150(12)
F33 0.0640(16) 0.0363(12) 0.0576(15) 0.0192(11) 0.0194(13) 0.0052(11)
F34 0.0758(19) 0.0226(11) 0.0798(19) 0.0054(12) 0.0157(15) 0.0005(12)
F35 0.0488(15) 0.0373(13) 0.0690(17) 0.0130(12) 0.0068(13) -0.0029(11)
F36 0.0669(17) 0.0466(14) 0.0515(15) 0.0087(12) 0.0032(13) 0.0025(13)
O2 0.0475(16) 0.0390(15) 0.0418(15) 0.0174(12) 0.0051(13) 0.0079(13)
O3 0.0514(17) 0.0283(13) 0.0431(15) 0.0087(12) 0.0127(13) 0.0021(12)
O4 0.0400(15) 0.0275(13) 0.0501(16) 0.0157(12) 0.0052(12) -0.0047(11)
O5 0.0463(16) 0.0246(13) 0.0515(16) 0.0124(12) 0.0119(13) 0.0045(11)
C36 0.053(3) 0.037(2) 0.045(2) 0.0159(18) 0.007(2) 0.0088(19)
C37 0.058(3) 0.052(3) 0.055(3) 0.017(2) 0.000(2) 0.007(2)
C38 0.079(4) 0.050(3) 0.058(3) 0.020(2) 0.003(3) 0.016(3)
C39 0.076(4) 0.054(3) 0.055(3) 0.014(2) 0.012(3) 0.012(3)
C40 0.053(3) 0.0279(19) 0.049(2) 0.0056(18) 0.020(2) -0.0017(18)
C41 0.061(3) 0.046(2) 0.047(3) 0.016(2) 0.018(2) 0.001(2)
C42 0.064(3) 0.077(4) 0.048(3) 0.009(3) 0.019(3) -0.005(3)
C43 0.079(4) 0.040(2) 0.063(3) 0.010(2) 0.032(3) 0.012(2)
C44 0.046(2) 0.0249(18) 0.048(2) 0.0124(17) 0.0069(19) -0.0047(17)
C45 0.052(3) 0.037(2) 0.060(3) 0.017(2) 0.014(2) -0.003(2)
C46 0.053(3) 0.046(3) 0.086(4) 0.037(3) -0.001(3) -0.006(2)
C47 0.061(3) 0.034(2) 0.056(3) 0.013(2) 0.011(2) -0.004(2)
C48 0.048(2) 0.0217(18) 0.050(2) 0.0097(17) 0.0065(19) 0.0016(17)
C49 0.063(3) 0.041(2) 0.060(3) 0.020(2) 0.017(2) 0.017(2)
C50 0.054(3) 0.027(2) 0.055(3) 0.0062(19) 0.010(2) 0.0052(19)
C51 0.059(3) 0.029(2) 0.056(3) 0.0104(19) 0.008(2) 0.0015(19)

loop_
_atom_type_symbol
_atom_type_description
_atom_type_scat_dispersion_real
_atom_type_scat_dispersion_imag
_atom_type_scat_source
C C 0.0033 0.0016 'International Tables Vol C Tables 4.2.6.8 and 6.1.1.4'
H H 0.0000 0.0000 'International Tables Vol C Tables 4.2.6.8 and 6.1.1.4'
Al Al 0.0645 0.0514 'International Tables Vol C Tables 4.2.6.8 and 6.1.1.4'
B B 0.0013 0.0007 'International Tables Vol C Tables 4.2.6.8 and 6.1.1.4'
F F 0.0171 0.0103 'International Tables Vol C Tables 4.2.6.8 and 6.1.1.4'
N N 0.0061 0.0033 'International Tables Vol C Tables 4.2.6.8 and 6.1.1.4'
O O 0.0106 0.0060 'International Tables Vol C Tables 4.2.6.8 and 6.1.1.4'
P P 0.1023 0.0942 'International Tables Vol C Tables 4.2.6.8 and 6.1.1.4'

loop_
_geom_angle_atom_site_label_1
_geom_angle_atom_site_label_2
_geom_angle_atom_site_label_3
_geom_angle
_geom_angle_site_symmetry_1
_geom_angle_site_symmetry_3
_geom_angle_publ_flag
C1 P1 B1 71.2(2) . . ?
C26 P1 C1 121.17(18) . . ?
C26 P1 B1 117.9(2) . . ?
C30 P1 C1 112.32(18) . . ?
C30 P1 C26 111.06(19) . . ?
C30 P1 B1 118.2(2) . . ?
B1 O1 C1 105.4(3) . . ?
C20 N1 C14 116.7(3) . . ?
B1 N1 C14 121.9(3) . . ?
B1 N1 C20 121.4(4) . . ?
O1 C1 P1 90.7(2) . . ?
O1 C1 C2 108.8(4) . . ?
O1 C1 C8 110.3(3) . . ?
C2 C1 P1 112.4(3) . . ?
C8 C1 P1 114.9(3) . . ?
C8 C1 C2 116.5(3) . . ?
C3 C2 C1 122.4(4) . . ?
C3 C2 C7 118.2(4) . . ?
C7 C2 C1 119.3(4) . . ?
C2 C3 H3 119.2 . . ?
C4 C3 C2 121.7(4) . . ?
C4 C3 H3 119.2 . . ?
C3 C4 H4 120.4 . . ?
C5 C4 C3 119.1(5) . . ?
C5 C4 H4 120.4 . . ?
C4 C5 H5 120.3 . . ?
C6 C5 C4 119.3(4) . . ?
C6 C5 H5 120.3 . . ?
C5 C6 H6 119.2 . . ?
C7 C6 C5 121.5(4) . . ?
C7 C6 H6 119.2 . . ?
C2 C7 H7 119.9 . . ?
C6 C7 C2 120.1(4) . . ?
C6 C7 H7 119.9 . . ?
C9 C8 C1 119.8(4) . . ?
C9 C8 C13 119.1(4) . . ?
C13 C8 C1 121.1(4) . . ?
C8 C9 H9 119.8 . . ?
C8 C9 C10 120.5(4) . . ?
C10 C9 H9 119.8 . . ?
C9 C10 H10 120.0 . . ?
C11 C10 C9 120.0(5) . . ?
C11 C10 H10 120.0 . . ?
C10 C11 H11 119.9 . . ?
C12 C11 C10 120.2(4) . . ?
C12 C11 H11 119.9 . . ?
C11 C12 H12 119.7 . . ?
C11 C12 C13 120.7(5) . . ?
C13 C12 H12 119.7 . . ?
C8 C13 H13 120.2 . . ?
C12 C13 C8 119.6(5) . . ?
C12 C13 H13 120.2 . . ?
N1 C14 H14 106.9 . . ?
N1 C14 C15 111.7(3) . . ?
N1 C14 C19 112.0(3) . . ?
C15 C14 H14 106.9 . . ?
C15 C14 C19 112.0(3) . . ?
C19 C14 H14 106.9 . . ?
C14 C15 H15A 109.6 . . ?
C14 C15 H15B 109.6 . . ?
C14 C15 C16 110.3(4) . . ?
H15A C15 H15B 108.1 . . ?
C16 C15 H15A 109.6 . . ?
C16 C15 H15B 109.6 . . ?
C15 C16 H16A 109.3 . . ?
C15 C16 H16B 109.3 . . ?
H16A C16 H16B 107.9 . . ?
C17 C16 C15 111.7(4) . . ?
C17 C16 H16A 109.3 . . ?
C17 C16 H16B 109.3 . . ?
C16 C17 H17A 109.2 . . ?
C16 C17 H17B 109.2 . . ?
C16 C17 C18 112.1(4) . . ?
H17A C17 H17B 107.9 . . ?
C18 C17 H17A 109.2 . . ?
C18 C17 H17B 109.2 . . ?
C17 C18 H18A 109.3 . . ?
C17 C18 H18B 109.3 . . ?
C17 C18 C19 111.5(4) . . ?
H18A C18 H18B 108.0 . . ?
C19 C18 H18A 109.3 . . ?
C19 C18 H18B 109.3 . . ?
C14 C19 C18 109.3(4) . . ?
C14 C19 H19A 109.8 . . ?
C14 C19 H19B 109.8 . . ?
C18 C19 H19A 109.8 . . ?
C18 C19 H19B 109.8 . . ?
H19A C19 H19B 108.3 . . ?
N1 C20 H20 107.1 . . ?
N1 C20 C21 112.5(3) . . ?
N1 C20 C25 111.3(3) . . ?
C21 C20 H20 107.1 . . ?
C25 C20 H20 107.1 . . ?
C25 C20 C21 111.5(3) . . ?
C20 C21 H21A 109.7 . . ?
C20 C21 H21B 109.7 . . ?
H21A C21 H21B 108.2 . . ?
C22 C21 C20 110.0(3) . . ?
C22 C21 H21A 109.7 . . ?
C22 C21 H21B 109.7 . . ?
C21 C22 H22A 109.4 . . ?
C21 C22 H22B 109.4 . . ?
H22A C22 H22B 108.0 . . ?
C23 C22 C21 111.0(3) . . ?
C23 C22 H22A 109.4 . . ?
C23 C22 H22B 109.4 . . ?
C22 C23 H23A 109.5 . . ?
C22 C23 H23B 109.5 . . ?
C22 C23 C24 110.7(4) . . ?
H23A C23 H23B 108.1 . . ?
C24 C23 H23A 109.5 . . ?
C24 C23 H23B 109.5 . . ?
C23 C24 H24A 109.6 . . ?
C23 C24 H24B 109.6 . . ?
C23 C24 C25 110.3(3) . . ?
H24A C24 H24B 108.1 . . ?
C25 C24 H24A 109.6 . . ?
C25 C24 H24B 109.6 . . ?
C20 C25 C24 111.1(3) . . ?
C20 C25 H25A 109.4 . . ?
C20 C25 H25B 109.4 . . ?
C24 C25 H25A 109.4 . . ?
C24 C25 H25B 109.4 . . ?
H25A C25 H25B 108.0 . . ?
C27 C26 P1 110.3(3) . . ?
C27 C26 C29 108.5(4) . . ?
C28 C26 P1 113.1(3) . . ?
C28 C26 C27 111.7(4) . . ?
C28 C26 C29 107.6(4) . . ?
C29 C26 P1 105.3(3) . . ?
C26 C27 H27A 109.5 . . ?
C26 C27 H27B 109.5 . . ?
C26 C27 H27C 109.5 . . ?
H27A C27 H27B 109.5 . . ?
H27A C27 H27C 109.5 . . ?
H27B C27 H27C 109.5 . . ?
C26 C28 H28A 109.5 . . ?
C26 C28 H28B 109.5 . . ?
C26 C28 H28C 109.5 . . ?
H28A C28 H28B 109.5 . . ?
H28A C28 H28C 109.5 . . ?
H28B C28 H28C 109.5 . . ?
C26 C29 H29A 109.5 . . ?
C26 C29 H29B 109.5 . . ?
C26 C29 H29C 109.5 . . ?
H29A C29 H29B 109.5 . . ?
H29A C29 H29C 109.5 . . ?
H29B C29 H29C 109.5 . . ?
C31 C30 P1 119.9(3) . . ?
C35 C30 P1 119.8(4) . . ?
C35 C30 C31 120.3(4) . . ?
C30 C31 H31 120.3 . . ?
C32 C31 C30 119.3(4) . . ?
C32 C31 H31 120.3 . . ?
C31 C32 H32 119.8 . . ?
C31 C32 C33 120.4(5) . . ?
C33 C32 H32 119.8 . . ?
C32 C33 H33 119.7 . . ?
C34 C33 C32 120.5(4) . . ?
C34 C33 H33 119.7 . . ?
C33 C34 H34 120.2 . . ?
C33 C34 C35 119.7(4) . . ?
C35 C34 H34 120.2 . . ?
C30 C35 C34 119.7(5) . . ?
C30 C35 H35 120.1 . . ?
C34 C35 H35 120.1 . . ?
O1 B1 P1 92.4(3) . . ?
N1 B1 P1 138.1(3) . . ?
N1 B1 O1 129.4(4) . . ?
O3 Al1 O2 107.06(16) . . ?
O4 Al1 O2 108.18(14) . . ?
O4 Al1 O3 113.69(14) . . ?
O5 Al1 O2 112.89(14) . . ?
O5 Al1 O3 107.01(14) . . ?
O5 Al1 O4 108.13(15) . . ?
C36 O2 Al1 148.5(3) . . ?
C40 O3 Al1 148.3(3) . . ?
C44 O4 Al1 147.7(3) . . ?
C48 O5 Al1 148.4(3) . . ?
O2 C36 C37 111.9(4) . . ?
O2 C36 C38 110.1(4) . . ?
O2 C36 C39 107.9(4) . . ?
C37 C36 C39 108.2(4) . . ?
C38 C36 C37 109.7(4) . . ?
C38 C36 C39 108.9(4) . . ?
F1 C37 F2 106.7(4) . . ?
F1 C37 F3 108.7(4) . . ?
F1 C37 C36 111.9(4) . . ?
F2 C37 C36 109.5(4) . . ?
F3 C37 F2 106.2(4) . . ?
F3 C37 C36 113.5(4) . . ?
F4 C38 F5 106.6(4) . . ?
F4 C38 F6 109.0(4) . . ?
F4 C38 C36 110.4(4) . . ?
F5 C38 C36 111.9(4) . . ?
F6 C38 F5 107.8(4) . . ?
F6 C38 C36 111.1(4) . . ?
F7 C39 F8 108.3(4) . . ?
F7 C39 C36 110.0(4) . . ?
F8 C39 C36 111.4(4) . . ?
F9 C39 F7 108.3(5) . . ?
F9 C39 F8 107.4(4) . . ?
F9 C39 C36 111.3(4) . . ?
O3 C40 C41 111.3(3) . . ?
O3 C40 C42 110.7(3) . . ?
O3 C40 C43 107.0(4) . . ?
C41 C40 C43 107.8(4) . . ?
C42 C40 C41 111.1(4) . . ?
C42 C40 C43 108.8(4) . . ?
F10 C41 F11 107.6(4) . . ?
F10 C41 F12 107.5(4) . . ?
F10 C41 C40 111.9(4) . . ?
F11 C41 F12 107.3(4) . . ?
F11 C41 C40 111.5(4) . . ?
F12 C41 C40 110.8(4) . . ?
F16 C42 F17 106.5(5) . . ?
F16 C42 C40 111.9(4) . . ?
F17 C42 C40 109.2(4) . . ?
F18 C42 F16 107.7(4) . . ?
F18 C42 F17 107.7(4) . . ?
F18 C42 C40 113.5(5) . . ?
F13 C43 F15 106.9(4) . . ?
F13 C43 C40 111.0(4) . . ?
F14 C43 F13 109.2(5) . . ?
F14 C43 F15 107.5(4) . . ?
F14 C43 C40 110.7(4) . . ?
F15 C43 C40 111.4(5) . . ?
O4 C44 C45 110.7(3) . . ?
O4 C44 C46 108.8(3) . . ?
O4 C44 C47 110.3(3) . . ?
C46 C44 C45 108.3(4) . . ?
C46 C44 C47 111.2(4) . . ?
C47 C44 C45 107.5(4) . . ?
F19 C45 F20 106.7(4) . . ?
F19 C45 F21 107.9(4) . . ?
F19 C45 C44 110.8(4) . . ?
F20 C45 C44 111.6(4) . . ?
F21 C45 F20 107.0(4) . . ?
F21 C45 C44 112.5(4) . . ?
F22 C46 F23 107.7(4) . . ?
F22 C46 F24 107.6(4) . . ?
F22 C46 C44 109.7(4) . . ?
F23 C46 C44 111.2(4) . . ?
F24 C46 F23 107.9(4) . . ?
F24 C46 C44 112.6(4) . . ?
F25 C47 F26 107.6(4) . . ?
F25 C47 F27 107.9(4) . . ?
F25 C47 C44 110.3(4) . . ?
F26 C47 F27 107.9(4) . . ?
F26 C47 C44 110.6(4) . . ?
F27 C47 C44 112.3(4) . . ?
O5 C48 C49 108.3(3) . . ?
O5 C48 C50 111.4(3) . . ?
O5 C48 C51 108.9(4) . . ?
C49 C48 C50 109.7(4) . . ?
C51 C48 C49 109.5(3) . . ?
C51 C48 C50 109.0(3) . . ?
F28 C49 F30 107.0(4) . . ?
F28 C49 C48 111.1(3) . . ?
F29 C49 F28 107.7(4) . . ?
F29 C49 F30 107.3(4) . . ?
F29 C49 C48 111.5(4) . . ?
F30 C49 C48 112.0(4) . . ?
F31 C50 F32 107.3(4) . . ?
F31 C50 C48 111.7(4) . . ?
F32 C50 C48 111.9(3) . . ?
F33 C50 F31 107.8(3) . . ?
F33 C50 F32 107.2(4) . . ?
F33 C50 C48 110.7(4) . . ?
F34 C51 C48 112.9(4) . . ?
F35 C51 F34 106.4(3) . . ?
F35 C51 C48 111.4(3) . . ?
F36 C51 F34 107.4(4) . . ?
F36 C51 F35 107.2(4) . . ?
F36 C51 C48 111.3(3) . . ?

loop_
_geom_bond_atom_site_label_1
_geom_bond_atom_site_label_2
_geom_bond_distance
_geom_bond_site_symmetry_2
_geom_bond_publ_flag
P1 C1 1.941(4) . ?
P1 C26 1.848(4) . ?
P1 C30 1.803(4) . ?
P1 B1 1.958(5) . ?
O1 C1 1.465(5) . ?
O1 B1 1.387(5) . ?
N1 C14 1.502(6) . ?
N1 C20 1.480(5) . ?
N1 B1 1.359(6) . ?
C1 C2 1.507(6) . ?
C1 C8 1.504(5) . ?
C2 C3 1.394(6) . ?
C2 C7 1.394(6) . ?
C3 H3 0.9500 . ?
C3 C4 1.390(6) . ?
C4 H4 0.9500 . ?
C4 C5 1.389(6) . ?
C5 H5 0.9500 . ?
C5 C6 1.384(7) . ?
C6 H6 0.9500 . ?
C6 C7 1.375(6) . ?
C7 H7 0.9500 . ?
C8 C9 1.383(6) . ?
C8 C13 1.394(6) . ?
C9 H9 0.9500 . ?
C9 C10 1.389(6) . ?
C10 H10 0.9500 . ?
C10 C11 1.373(7) . ?
C11 H11 0.9500 . ?
C11 C12 1.363(8) . ?
C12 H12 0.9500 . ?
C12 C13 1.391(6) . ?
C13 H13 0.9500 . ?
C14 H14 1.0000 . ?
C14 C15 1.509(6) . ?
C14 C19 1.519(5) . ?
C15 H15A 0.9900 . ?
C15 H15B 0.9900 . ?
C15 C16 1.530(7) . ?
C16 H16A 0.9900 . ?
C16 H16B 0.9900 . ?
C16 C17 1.512(7) . ?
C17 H17A 0.9900 . ?
C17 H17B 0.9900 . ?
C17 C18 1.518(7) . ?
C18 H18A 0.9900 . ?
C18 H18B 0.9900 . ?
C18 C19 1.542(7) . ?
C19 H19A 0.9900 . ?
C19 H19B 0.9900 . ?
C20 H20 1.0000 . ?
C20 C21 1.539(5) . ?
C20 C25 1.522(5) . ?
C21 H21A 0.9900 . ?
C21 H21B 0.9900 . ?
C21 C22 1.530(6) . ?
C22 H22A 0.9900 . ?
C22 H22B 0.9900 . ?
C22 C23 1.514(6) . ?
C23 H23A 0.9900 . ?
C23 H23B 0.9900 . ?
C23 C24 1.533(6) . ?
C24 H24A 0.9900 . ?
C24 H24B 0.9900 . ?
C24 C25 1.535(6) . ?
C25 H25A 0.9900 . ?
C25 H25B 0.9900 . ?
C26 C27 1.535(6) . ?
C26 C28 1.525(7) . ?
C26 C29 1.565(6) . ?
C27 H27A 0.9800 . ?
C27 H27B 0.9800 . ?
C27 H27C 0.9800 . ?
C28 H28A 0.9800 . ?
C28 H28B 0.9800 . ?
C28 H28C 0.9800 . ?
C29 H29A 0.9800 . ?
C29 H29B 0.9800 . ?
C29 H29C 0.9800 . ?
C30 C31 1.399(6) . ?
C30 C35 1.372(6) . ?
C31 H31 0.9500 . ?
C31 C32 1.365(6) . ?
C32 H32 0.9500 . ?
C32 C33 1.386(6) . ?
C33 H33 0.9500 . ?
C33 C34 1.365(7) . ?
C34 H34 0.9500 . ?
C34 C35 1.395(6) . ?
C35 H35 0.9500 . ?
Al1 O2 1.728(3) . ?
Al1 O3 1.722(3) . ?
Al1 O4 1.721(3) . ?
Al1 O5 1.715(3) . ?
F1 C37 1.312(6) . ?
F2 C37 1.367(6) . ?
F3 C37 1.338(6) . ?
F4 C38 1.331(6) . ?
F5 C38 1.365(6) . ?
F6 C38 1.340(6) . ?
F7 C39 1.345(6) . ?
F8 C39 1.360(6) . ?
F9 C39 1.301(6) . ?
F10 C41 1.316(5) . ?
F11 C41 1.343(5) . ?
F12 C41 1.354(6) . ?
F13 C43 1.325(6) . ?
F14 C43 1.324(5) . ?
F15 C43 1.346(5) . ?
F16 C42 1.343(6) . ?
F17 C42 1.356(7) . ?
F18 C42 1.298(6) . ?
F19 C45 1.330(5) . ?
F20 C45 1.335(6) . ?
F21 C45 1.330(5) . ?
F22 C46 1.321(6) . ?
F23 C46 1.333(6) . ?
F24 C46 1.331(5) . ?
F25 C47 1.328(6) . ?
F26 C47 1.332(6) . ?
F27 C47 1.333(5) . ?
F28 C49 1.327(5) . ?
F29 C49 1.325(5) . ?
F30 C49 1.349(5) . ?
F31 C50 1.330(5) . ?
F32 C50 1.343(5) . ?
F33 C50 1.327(5) . ?
F34 C51 1.341(5) . ?
F35 C51 1.339(5) . ?
F36 C51 1.332(5) . ?
O2 C36 1.346(5) . ?
O3 C40 1.351(5) . ?
O4 C44 1.356(4) . ?
O5 C48 1.361(5) . ?
C36 C37 1.551(6) . ?
C36 C38 1.547(7) . ?
C36 C39 1.557(6) . ?
C40 C41 1.538(6) . ?
C40 C42 1.532(7) . ?
C40 C43 1.575(7) . ?
C44 C45 1.561(6) . ?
C44 C46 1.538(7) . ?
C44 C47 1.552(6) . ?
C48 C49 1.550(7) . ?
C48 C50 1.552(6) . ?
C48 C51 1.539(6) . ?
